data_2201799
loop_
_publ_author_name
'Jones, Peter G.'
'Hopf, Henning'
'Lautenbach, Holger W.'

_publ_section_title 4,4-Dimethyl-2-(2-methyl-1-propenyl)-2,6-diphenyl-2,3,4,5-tetrahydropyrimidine
_journal_issue 3
_journal_name_full 'Acta Crystallographica Section E'
_journal_page_first o324
_journal_page_last o325
_journal_paper_doi 10.1107/S1600536803003209
_journal_volume 59
_journal_year 2003
_chemical_formula_sum 'C22 H26 N2'
_chemical_formula_weight 318.45
_chemical_name_systematic
;
 4,4-Dimethyl-2,6-diphenyl-2-(2-methyl-1-propenyl)-tetrahydropyrimidine
;
_space_group_IT_number 14
_symmetry_cell_setting monoclinic
_symmetry_space_group_name_Hall '-P 2ybc'
_symmetry_space_group_name_H-M 'P 1 21/c 1'
_atom_sites_solution_hydrogens geom
_atom_sites_solution_primary direct
_atom_sites_solution_secondary difmap
_audit_creation_method SHELXL-97
_cell_angle_alpha 90.00
_cell_angle_beta 96.45(3)
_cell_angle_gamma 90.00
_cell_formula_units_Z 4
_cell_length_a 10.268(3)
_cell_length_b 8.401(3)
_cell_length_c 21.281(7)
_cell_measurement_reflns_used 50
_cell_measurement_temperature 178(2)
_cell_measurement_theta_max 11.5
_cell_measurement_theta_min 10
_cell_volume 1824.1(10)
_computing_cell_refinement P3
_computing_data_collection 'P3 (Nicolet, 1987)'
_computing_data_reduction 'XDISK (Nicolet, 1987)'
_computing_molecular_graphics 'XP (Siemens, 1994)'
_computing_publication_material SHELXL97
_computing_structure_refinement 'SHELXL97 (Sheldrick, 1997)'
_computing_structure_solution 'SHELXS97 (Sheldrick, 1990)'
_diffrn_ambient_temperature 178(2)
_diffrn_measured_fraction_theta_full 0.998
_diffrn_measured_fraction_theta_max 0.998
_diffrn_measurement_device_type 'Nicolet R3'
_diffrn_measurement_method \w-scan
_diffrn_radiation_monochromator graphite
_diffrn_radiation_source 'fine-focus sealed tube'
_diffrn_radiation_type MoK\a
_diffrn_radiation_wavelength 0.71073
_diffrn_reflns_av_R_equivalents 0.0275
_diffrn_reflns_av_sigmaI/netI 0.0381
_diffrn_reflns_limit_h_max 12
_diffrn_reflns_limit_h_min -6
_diffrn_reflns_limit_k_max 9
_diffrn_reflns_limit_k_min -9
_diffrn_reflns_limit_l_max 25
_diffrn_reflns_limit_l_min -25
_diffrn_reflns_number 6491
_diffrn_reflns_theta_full 25.00
_diffrn_reflns_theta_max 25.00
_diffrn_reflns_theta_min 3.10
_diffrn_standards_decay_% 0
_diffrn_standards_interval_count 147
_diffrn_standards_number 3
_exptl_absorpt_coefficient_mu 0.068
_exptl_absorpt_correction_type none
_exptl_crystal_colour 'pale violet'
_exptl_crystal_density_diffrn 1.160
_exptl_crystal_density_method 'not measured'
_exptl_crystal_description prism
_exptl_crystal_F_000 688
_exptl_crystal_size_max 0.70
_exptl_crystal_size_mid 0.25
_exptl_crystal_size_min 0.20
_refine_diff_density_max 0.168
_refine_diff_density_min -0.182
_refine_ls_extinction_method none
_refine_ls_goodness_of_fit_ref 1.007
_refine_ls_hydrogen_treatment mixed
_refine_ls_matrix_type full
_refine_ls_number_parameters 225
_refine_ls_number_reflns 3204
_refine_ls_number_restraints 0
_refine_ls_restrained_S_all 1.007
_refine_ls_R_factor_all 0.0728
_refine_ls_R_factor_gt 0.0411
_refine_ls_shift/su_max 0.000
_refine_ls_shift/su_mean 0.000
_refine_ls_structure_factor_coef Fsqd
_refine_ls_weighting_details 'calc w = 1/[\s^2^(Fo^2^)+(0.0614P)^2^+0.2435P] where P = (Fo^2^+2Fc^2^)/3'
_refine_ls_weighting_scheme calc
_refine_ls_wR_factor_gt 0.0991
_refine_ls_wR_factor_ref 0.1178
_reflns_number_gt 2169
_reflns_number_total 3204
_reflns_threshold_expression I>2\s(I)
_cod_data_source_file bt6238.cif
_cod_data_source_block 3
_cod_original_sg_symbol_H-M 'P 21/c'
_cod_database_code 2201799
_cod_database_fobs_code 2201799

loop_
_symmetry_equiv_pos_as_xyz
'x, y, z'
'-x, y+1/2, -z+1/2'
'-x, -y, -z'
'x, -y-1/2, z-1/2'

loop_
_atom_site_label
_atom_site_fract_x
_atom_site_fract_y
_atom_site_fract_z
_atom_site_U_iso_or_equiv
_atom_site_adp_type
_atom_site_calc_flag
_atom_site_refinement_flags
_atom_site_occupancy
_atom_site_disorder_assembly
_atom_site_disorder_group
_atom_site_type_symbol
N1 0.27022(13) 0.40731(16) 0.56831(6) 0.0289(3) Uani d . 1 . . N
C2 0.28283(16) 0.5028(2) 0.62662(7) 0.0290(4) Uani d . 1 . . C
N3 0.41735(14) 0.52741(18) 0.65769(7) 0.0308(4) Uani d . 1 . . N
H03 0.4507(19) 0.613(2) 0.6405(9) 0.045(6) Uiso d . 1 . . H
C4 0.51003(16) 0.3963(2) 0.65165(8) 0.0312(4) Uani d . 1 . . C
C5 0.50736(16) 0.3476(2) 0.58213(8) 0.0326(4) Uani d . 1 . . C
H5A 0.5591 0.4251 0.5602 0.039 Uiso calc R 1 . . H
H5B 0.5492 0.2419 0.5798 0.039 Uiso calc R 1 . . H
C6 0.36987(16) 0.3404(2) 0.54871(8) 0.0284(4) Uani d . 1 . . C
C7 0.47730(19) 0.2539(2) 0.69179(9) 0.0384(5) Uani d . 1 . . C
H7A 0.4697 0.2894 0.7351 0.046 Uiso calc R 1 . . H
H7B 0.5471 0.1743 0.6923 0.046 Uiso calc R 1 . . H
H7C 0.3941 0.2068 0.6737 0.046 Uiso calc R 1 . . H
C8 0.64544(18) 0.4585(2) 0.67644(9) 0.0409(5) Uani d . 1 . . C
H8A 0.6659 0.5523 0.6520 0.049 Uiso calc R 1 . . H
H8B 0.7109 0.3755 0.6722 0.049 Uiso calc R 1 . . H
H8C 0.6466 0.4878 0.7211 0.049 Uiso calc R 1 . . H
C9 0.34697(16) 0.2526(2) 0.48703(7) 0.0291(4) Uani d . 1 . . C
C10 0.22038(18) 0.2386(2) 0.45594(8) 0.0355(4) Uani d . 1 . . C
H10 0.1490 0.2848 0.4742 0.043 Uiso calc R 1 . . H
C11 0.1971(2) 0.1587(2) 0.39909(9) 0.0428(5) Uani d . 1 . . C
H11 0.1102 0.1495 0.3788 0.051 Uiso calc R 1 . . H
C12 0.3008(2) 0.0919(2) 0.37163(9) 0.0439(5) Uani d . 1 . . C
H12 0.2849 0.0367 0.3326 0.053 Uiso calc R 1 . . H
C13 0.4268(2) 0.1060(2) 0.40123(9) 0.0418(5) Uani d . 1 . . C
H13 0.4978 0.0612 0.3823 0.050 Uiso calc R 1 . . H
C14 0.45022(18) 0.1855(2) 0.45874(8) 0.0353(4) Uani d . 1 . . C
H14 0.5373 0.1941 0.4789 0.042 Uiso calc R 1 . . H
C15 0.23009(16) 0.6706(2) 0.61042(8) 0.0304(4) Uani d . 1 . . C
C16 0.22381(17) 0.7806(2) 0.65914(8) 0.0355(4) Uani d . 1 . . C
H16 0.2448 0.7479 0.7018 0.043 Uiso calc R 1 . . H
C17 0.18748(18) 0.9362(2) 0.64606(9) 0.0402(5) Uani d . 1 . . C
H17 0.1840 1.0098 0.6797 0.048 Uiso calc R 1 . . H
C18 0.15605(18) 0.9855(2) 0.58411(9) 0.0414(5) Uani d . 1 . . C
H18 0.1323 1.0931 0.5751 0.050 Uiso calc R 1 . . H
C19 0.1595(2) 0.8778(2) 0.53601(9) 0.0446(5) Uani d . 1 . . C
H19 0.1366 0.9108 0.4935 0.054 Uiso calc R 1 . . H
C20 0.19611(18) 0.7204(2) 0.54862(8) 0.0381(5) Uani d . 1 . . C
H20 0.1978 0.6469 0.5148 0.046 Uiso calc R 1 . . H
C21 0.20235(17) 0.4208(2) 0.67393(8) 0.0317(4) Uani d . 1 . . C
H21 0.2483 0.3974 0.7141 0.038 Uiso calc R 1 . . H
C22 0.07707(17) 0.3784(2) 0.66608(8) 0.0349(4) Uani d . 1 . . C
C23 0.0154(2) 0.3007(3) 0.71933(9) 0.0486(5) Uani d . 1 . . C
H23A 0.0826 0.2821 0.7550 0.058 Uiso calc R 1 . . H
H23B -0.0238 0.1990 0.7048 0.058 Uiso calc R 1 . . H
H23C -0.0527 0.3706 0.7327 0.058 Uiso calc R 1 . . H
C24 -0.01461(18) 0.4047(2) 0.60723(9) 0.0451(5) Uani d . 1 . . C
H24A -0.0811 0.4832 0.6156 0.054 Uiso calc R 1 . . H
H24B -0.0575 0.3040 0.5940 0.054 Uiso calc R 1 . . H
H24C 0.0347 0.4439 0.5736 0.054 Uiso calc R 1 . . H

loop_
_atom_site_aniso_label
_atom_site_aniso_U_11
_atom_site_aniso_U_22
_atom_site_aniso_U_33
_atom_site_aniso_U_12
_atom_site_aniso_U_13
_atom_site_aniso_U_23
N1 0.0278(8) 0.0302(8) 0.0289(7) 0.0010(6) 0.0040(6) -0.0002(6)
C2 0.0260(9) 0.0328(10) 0.0276(9) 0.0016(7) 0.0009(7) -0.0034(7)
N3 0.0265(8) 0.0299(8) 0.0352(8) -0.0002(7) 0.0003(6) -0.0007(7)
C4 0.0270(9) 0.0322(10) 0.0343(9) 0.0029(7) 0.0031(7) 0.0013(7)
C5 0.0284(9) 0.0342(10) 0.0353(10) 0.0046(8) 0.0045(7) 0.0024(8)
C6 0.0289(9) 0.0277(9) 0.0292(9) 0.0002(7) 0.0050(7) 0.0049(7)
C7 0.0415(11) 0.0366(10) 0.0368(10) 0.0047(9) 0.0029(8) 0.0045(8)
C8 0.0308(10) 0.0448(11) 0.0454(11) 0.0034(9) -0.0029(8) -0.0011(9)
C9 0.0327(10) 0.0279(9) 0.0272(9) 0.0005(7) 0.0057(7) 0.0040(7)
C10 0.0361(11) 0.0405(11) 0.0304(9) 0.0022(8) 0.0055(8) 0.0018(8)
C11 0.0436(11) 0.0492(12) 0.0347(10) -0.0035(10) 0.0007(8) 0.0010(9)
C12 0.0611(14) 0.0399(11) 0.0310(10) -0.0017(10) 0.0061(9) -0.0034(8)
C13 0.0497(13) 0.0368(11) 0.0410(11) 0.0066(9) 0.0143(9) -0.0021(9)
C14 0.0377(10) 0.0326(10) 0.0363(10) 0.0015(8) 0.0070(8) -0.0003(8)
C15 0.0212(9) 0.0353(10) 0.0348(10) -0.0006(7) 0.0043(7) -0.0011(8)
C16 0.0337(10) 0.0401(11) 0.0326(10) 0.0048(8) 0.0029(8) -0.0005(8)
C17 0.0372(11) 0.0376(11) 0.0463(11) 0.0031(9) 0.0072(9) -0.0060(9)
C18 0.0362(11) 0.0341(10) 0.0533(12) 0.0046(8) 0.0026(9) 0.0044(9)
C19 0.0496(12) 0.0433(12) 0.0393(11) 0.0040(10) -0.0023(9) 0.0068(9)
C20 0.0405(11) 0.0385(11) 0.0342(10) 0.0003(9) -0.0002(8) -0.0018(8)
C21 0.0325(10) 0.0352(10) 0.0274(9) 0.0011(8) 0.0029(7) -0.0015(7)
C22 0.0331(10) 0.0368(10) 0.0357(10) 0.0037(8) 0.0075(8) -0.0017(8)
C23 0.0406(12) 0.0610(14) 0.0462(12) -0.0018(10) 0.0138(9) 0.0043(10)
C24 0.0318(11) 0.0588(14) 0.0442(11) -0.0006(9) 0.0024(9) 0.0037(10)

loop_
_atom_type_symbol
_atom_type_description
_atom_type_scat_dispersion_real
_atom_type_scat_dispersion_imag
_atom_type_scat_source
C C 0.0033 0.0016 'International Tables Vol C Tables 4.2.6.8 and 6.1.1.4'
H H 0.0000 0.0000 'International Tables Vol C Tables 4.2.6.8 and 6.1.1.4'
N N 0.0061 0.0033 'International Tables Vol C Tables 4.2.6.8 and 6.1.1.4'

loop_
_geom_angle_atom_site_label_1
_geom_angle_atom_site_label_2
_geom_angle_atom_site_label_3
_geom_angle
C6 N1 C2 121.16(14)
N1 C2 N3 116.31(13)
N1 C2 C21 107.80(14)
N3 C2 C21 108.32(13)
N1 C2 C15 108.42(13)
N3 C2 C15 105.08(14)
C21 C2 C15 110.90(13)
C4 N3 C2 115.96(14)
C4 N3 H03 106.7(13)
C2 N3 H03 108.2(13)
N3 C4 C8 106.70(14)
N3 C4 C7 110.62(14)
C8 C4 C7 108.92(15)
N3 C4 C5 110.04(13)
C8 C4 C5 110.04(14)
C7 C4 C5 110.45(15)
C6 C5 C4 112.35(14)
C6 C5 H5A 109.1
C4 C5 H5A 109.1
C6 C5 H5B 109.1
C4 C5 H5B 109.1
H5A C5 H5B 107.9
N1 C6 C9 116.69(15)
N1 C6 C5 124.71(15)
C9 C6 C5 118.58(14)
C4 C7 H7A 109.5
C4 C7 H7B 109.5
H7A C7 H7B 109.5
C4 C7 H7C 109.5
H7A C7 H7C 109.5
H7B C7 H7C 109.5
C4 C8 H8A 109.5
C4 C8 H8B 109.5
H8A C8 H8B 109.5
C4 C8 H8C 109.5
H8A C8 H8C 109.5
H8B C8 H8C 109.5
C14 C9 C10 118.27(16)
C14 C9 C6 121.59(15)
C10 C9 C6 120.13(15)
C11 C10 C9 121.09(17)
C11 C10 H10 119.5
C9 C10 H10 119.5
C10 C11 C12 119.99(18)
C10 C11 H11 120.0
C12 C11 H11 120.0
C13 C12 C11 119.81(18)
C13 C12 H12 120.1
C11 C12 H12 120.1
C12 C13 C14 120.26(18)
C12 C13 H13 119.9
C14 C13 H13 119.9
C13 C14 C9 120.57(18)
C13 C14 H14 119.7
C9 C14 H14 119.7
C20 C15 C16 118.50(17)
C20 C15 C2 122.30(15)
C16 C15 C2 119.07(15)
C17 C16 C15 120.78(17)
C17 C16 H16 119.6
C15 C16 H16 119.6
C16 C17 C18 120.31(17)
C16 C17 H17 119.8
C18 C17 H17 119.8
C19 C18 C17 119.37(18)
C19 C18 H18 120.3
C17 C18 H18 120.3
C18 C19 C20 120.83(18)
C18 C19 H19 119.6
C20 C19 H19 119.6
C15 C20 C19 120.19(17)
C15 C20 H20 119.9
C19 C20 H20 119.9
C22 C21 C2 128.56(16)
C22 C21 H21 115.7
C2 C21 H21 115.7
C21 C22 C24 125.13(17)
C21 C22 C23 120.31(17)
C24 C22 C23 114.54(16)
C22 C23 H23A 109.5
C22 C23 H23B 109.5
H23A C23 H23B 109.5
C22 C23 H23C 109.5
H23A C23 H23C 109.5
H23B C23 H23C 109.5
C22 C24 H24A 109.5
C22 C24 H24B 109.5
H24A C24 H24B 109.5
C22 C24 H24C 109.5
H24A C24 H24C 109.5
H24B C24 H24C 109.5

loop_
_geom_bond_atom_site_label_1
_geom_bond_atom_site_label_2
_geom_bond_site_symmetry_2
_geom_bond_distance
_geom_bond_publ_flag
N1 C6 . 1.278(2) y
N1 C2 . 1.471(2) y
C2 N3 . 1.477(2) y
C2 C21 . 1.535(2) ?
C2 C15 . 1.536(2) ?
N3 C4 . 1.471(2) y
N3 H03 . 0.89(2) ?
C4 C8 . 1.523(2) ?
C4 C7 . 1.529(2) ?
C4 C5 . 1.532(2) y
C5 C6 . 1.509(2) y
C5 H5A . 0.9900 ?
C5 H5B . 0.9900 ?
C6 C9 . 1.501(2) ?
C7 H7A . 0.9800 ?
C7 H7B . 0.9800 ?
C7 H7C . 0.9800 ?
C8 H8A . 0.9800 ?
C8 H8B . 0.9800 ?
C8 H8C . 0.9800 ?
C9 C14 . 1.396(2) ?
C9 C10 . 1.396(3) ?
C10 C11 . 1.381(3) ?
C10 H10 . 0.9500 ?
C11 C12 . 1.389(3) ?
C11 H11 . 0.9500 ?
C12 C13 . 1.379(3) ?
C12 H12 . 0.9500 ?
C13 C14 . 1.391(2) ?
C13 H13 . 0.9500 ?
C14 H14 . 0.9500 ?
C15 C20 . 1.387(2) ?
C15 C16 . 1.396(2) ?
C16 C17 . 1.379(3) ?
C16 H16 . 0.9500 ?
C17 C18 . 1.385(3) ?
C17 H17 . 0.9500 ?
C18 C19 . 1.370(3) ?
C18 H18 . 0.9500 ?
C19 C20 . 1.392(3) ?
C19 H19 . 0.9500 ?
C20 H20 . 0.9500 ?
C21 C22 . 1.327(2) ?
C21 H21 . 0.9500 ?
C22 C24 . 1.496(3) ?
C22 C23 . 1.507(3) ?
C23 H23A . 0.9800 ?
C23 H23B . 0.9800 ?
C23 H23C . 0.9800 ?
C24 H24A . 0.9800 ?
C24 H24B . 0.9800 ?
C24 H24C . 0.9800 ?

loop_
_geom_torsion_atom_site_label_1
_geom_torsion_atom_site_label_2
_geom_torsion_atom_site_label_3
_geom_torsion_atom_site_label_4
_geom_torsion
_geom_torsion_publ_flag
C6 N1 C2 N3 4.9(2) y
C6 N1 C2 C21 -116.87(17) ?
C6 N1 C2 C15 123.01(16) ?
N1 C2 N3 C4 -32.5(2) y
C21 C2 N3 C4 89.00(16) ?
C15 C2 N3 C4 -152.42(14) ?
C2 N3 C4 C8 170.15(14) ?
C2 N3 C4 C7 -71.52(19) ?
C2 N3 C4 C5 50.80(19) y
N3 C4 C5 C6 -42.63(19) y
C8 C4 C5 C6 -159.93(15) ?
C7 C4 C5 C6 79.78(18) ?
C2 N1 C6 C9 -177.07(14) ?
C2 N1 C6 C5 1.2(3) y
C4 C5 C6 N1 18.5(2) y
C4 C5 C6 C9 -163.24(14) ?
N1 C6 C9 C14 175.04(16) ?
C5 C6 C9 C14 -3.4(2) ?
N1 C6 C9 C10 -3.9(2) ?
C5 C6 C9 C10 177.71(16) ?
C14 C9 C10 C11 0.9(3) ?
C6 C9 C10 C11 179.83(16) ?
C9 C10 C11 C12 -0.6(3) ?
C10 C11 C12 C13 -0.2(3) ?
C11 C12 C13 C14 0.6(3) ?
C12 C13 C14 C9 -0.3(3) ?
C10 C9 C14 C13 -0.4(3) ?
C6 C9 C14 C13 -179.35(16) ?
N1 C2 C15 C20 -8.3(2) ?
N3 C2 C15 C20 116.66(17) ?
C21 C2 C15 C20 -126.51(17) ?
N1 C2 C15 C16 175.84(15) ?
N3 C2 C15 C16 -59.16(19) ?
C21 C2 C15 C16 57.7(2) ?
C20 C15 C16 C17 -1.4(3) ?
C2 C15 C16 C17 174.54(16) ?
C15 C16 C17 C18 0.3(3) ?
C16 C17 C18 C19 1.0(3) ?
C17 C18 C19 C20 -1.0(3) ?
C16 C15 C20 C19 1.4(3) ?
C2 C15 C20 C19 -174.45(17) ?
C18 C19 C20 C15 -0.2(3) ?
N1 C2 C21 C22 -54.2(2) ?
N3 C2 C21 C22 179.15(17) ?
C15 C2 C21 C22 64.3(2) ?
C2 C21 C22 C24 -0.6(3) ?
C2 C21 C22 C23 -179.04(17) ?
